data_4518284
loop_
_publ_author_name
'Cametti, Georgia'
'Scheinost, Andreas C.'
'Churakov, Sergey V.'

_publ_section_title
;
 Structural Evolution of Ag-LEV Zeolite upon Heating: An In Situ
 Single-Crystal X-ray Diffraction (SC-XRD) and X-ray Absorption
 Spectroscopy (XAS) Study.
;
_journal_issue 49
_journal_name_full 'ACS omega'
_journal_page_first 31774
_journal_page_last 31783
_journal_paper_doi 10.1021/acsomega.0c04455
_journal_volume 5
_journal_year 2020
_chemical_formula_sum 'Ag7.8 O108 Si54'
_chemical_formula_weight 4086.25
_chemical_name_common Ag-levyne
_space_group_crystal_system trigonal
_space_group_IT_number 160
_space_group_name_Hall 'R 3 -2"'
_space_group_name_H-M_alt 'R 3 m :H'
_atom_sites_solution_primary dual
_atom_sites_solution_secondary difmap
_audit_creation_method SHELXL-2014
_cell_angle_alpha 90.00(3)
_cell_angle_beta 90.00(3)
_cell_angle_gamma 120.00(3)
_cell_formula_units_Z 1
_cell_length_a 12.943(3)
_cell_length_b 12.943(3)
_cell_length_c 23.641(5)
_cell_measurement_reflns_used 1533
_cell_measurement_temperature 296(2)
_cell_measurement_theta_max 20.46
_cell_measurement_theta_min 2.5
_cell_volume 3429.8(17)
_computing_structure_refinement 'SHELXL-2014 (Sheldrick, 2014)'
_diffrn_ambient_temperature 296(2)
_diffrn_measured_fraction_theta_full 0.746
_diffrn_measured_fraction_theta_max 1.000
_diffrn_measurement_device_type 'APEX II'
_diffrn_radiation_type MoK\a
_diffrn_radiation_wavelength 0.71073
_diffrn_reflns_av_R_equivalents 0.0837
_diffrn_reflns_av_unetI/netI 0.0540
_diffrn_reflns_Laue_measured_fraction_full 0.746
_diffrn_reflns_Laue_measured_fraction_max 1.000
_diffrn_reflns_limit_h_max 13
_diffrn_reflns_limit_h_min -14
_diffrn_reflns_limit_k_max 14
_diffrn_reflns_limit_k_min -11
_diffrn_reflns_limit_l_max 25
_diffrn_reflns_limit_l_min -22
_diffrn_reflns_number 9491
_diffrn_reflns_point_group_measured_fraction_full 0.713
_diffrn_reflns_point_group_measured_fraction_max 0.958
_diffrn_reflns_theta_full 25.242
_diffrn_reflns_theta_max 22.646
_diffrn_reflns_theta_min 2.011
_diffrn_source 'fine-focus sealed tube'
_exptl_absorpt_coefficient_mu 1.673
_exptl_absorpt_correction_T_max 0.7448
_exptl_absorpt_correction_T_min 0.5180
_exptl_absorpt_correction_type multi-scan
_exptl_crystal_colour gray
_exptl_crystal_density_diffrn 1.978
_exptl_crystal_description fragment
_exptl_crystal_F_000 1987
_exptl_crystal_size_max 0.180
_exptl_crystal_size_mid 0.150
_exptl_crystal_size_min 0.100
_refine_diff_density_max 0.589
_refine_diff_density_min -0.594
_refine_diff_density_rms 0.123
_refine_ls_abs_structure_details
;
 Flack x determined using 331 quotients [(I+)-(I-)]/[(I+)+(I-)]
 (Parsons, Flack and Wagner, Acta Cryst. B69 (2013) 249-259).
;
_refine_ls_abs_structure_Flack 0.50(8)
_refine_ls_extinction_method none
_refine_ls_goodness_of_fit_ref 1.101
_refine_ls_hydrogen_treatment undef
_refine_ls_matrix_type full
_refine_ls_number_parameters 89
_refine_ls_number_reflns 1130
_refine_ls_number_restraints 1
_refine_ls_restrained_S_all 1.101
_refine_ls_R_factor_all 0.1092
_refine_ls_R_factor_gt 0.0812
_refine_ls_shift/su_max 0.000
_refine_ls_shift/su_mean 0.000
_refine_ls_structure_factor_coef Fsqd
_refine_ls_weighting_details 'w=1/[\s^2^(Fo^2^)+(0.1255P)^2^+45.2228P] where P=(Fo^2^+2Fc^2^)/3'
_refine_ls_weighting_scheme calc
_refine_ls_wR_factor_gt 0.2240
_refine_ls_wR_factor_ref 0.2508
_reflns_Friedel_coverage 0.904
_reflns_Friedel_fraction_full 0.681
_reflns_Friedel_fraction_max 0.915
_reflns_number_gt 813
_reflns_number_total 1130
_reflns_threshold_expression 'I > 2\s(I)'
_cod_data_source_file ao0c04455_si_007.cif
_cod_data_source_block shelx
_cod_depositor_comments 'Adding full bibliography for 4518279--4518286.cif.'
_cod_original_cell_volume 3429.9(17)
_cod_original_formula_sum 'Ag7.80 O108 Si54'
_cod_database_code 4518284
_shelx_space_group_comment
;
The symmetry employed for this shelxl refinement is uniquely defined
by the following loop, which should always be used as a source of
symmetry information in preference to the above space-group names.
They are only intended as comments.
;
_shelxl_version_number 2014-1

loop_
_space_group_symop_operation_xyz
'x, y, z'
'-y, x-y, z'
'-x+y, -x, z'
'-y, -x, z'
'-x+y, y, z'
'x, x-y, z'
'x+2/3, y+1/3, z+1/3'
'-y+2/3, x-y+1/3, z+1/3'
'-x+y+2/3, -x+1/3, z+1/3'
'-y+2/3, -x+1/3, z+1/3'
'-x+y+2/3, y+1/3, z+1/3'
'x+2/3, x-y+1/3, z+1/3'
'x+1/3, y+2/3, z+2/3'
'-y+1/3, x-y+2/3, z+2/3'
'-x+y+1/3, -x+2/3, z+2/3'
'-y+1/3, -x+2/3, z+2/3'
'-x+y+1/3, y+2/3, z+2/3'
'x+1/3, x-y+2/3, z+2/3'

loop_
_atom_site_label
_atom_site_type_symbol
_atom_site_fract_x
_atom_site_fract_y
_atom_site_fract_z
_atom_site_U_iso_or_equiv
_atom_site_adp_type
_atom_site_occupancy
_atom_site_site_symmetry_order
_atom_site_calc_flag
_atom_site_refinement_flags_posn
_atom_site_refinement_flags_adp
_atom_site_refinement_flags_occupancy
_atom_site_disorder_assembly
_atom_site_disorder_group
T1 Si 0.2467(7) 0.2433(7) 0.5166(2) 0.070(2) Uani 1 1 d . . . . .
T11 Si 0.2433(7) 0.2433(6) 0.6396(3) 0.058(2) Uiso 0.846(11) 1 d . . P . .
T11B Si 0.411(3) 0.334(3) 0.6322(16) 0.058(2) Uiso 0.154(11) 1 d . . P . .
T2 Si 0.4231(5) 0.3332(8) 0.4103(3) 0.0530(14) Uani 1 1 d . . . . .
O1 O 0.348(2) 0.3045(16) 0.4684(9) 0.094(6) Uiso 1 1 d . . . . .
O11 O 0.3632(16) 0.3629(16) 0.3586(8) 0.086(5) Uiso 1 1 d . . . . .
O2 O 0.1333(13) 0.267(3) 0.5013(11) 0.099(8) Uiso 1 2 d S . P . .
O22 O 0.0911(11) 0.182(2) 0.6367(10) 0.071(8) Uiso 0.846(11) 2 d S . P . .
O3 O 0.203(2) 0.1013(10) 0.5276(11) 0.078(6) Uiso 1 2 d S . P . .
O33 O 0.251(3) 0.1257(13) 0.6536(12) 0.102(9) Uiso 1 2 d S . P . .
O4 O 0.3124(14) 0.3039(13) 0.5788(9) 0.079(4) Uiso 1 1 d . . . . .
O5 O 0.462(3) 0.2310(13) 0.4044(11) 0.093(8) Uiso 1 2 d S . P . .
O55 O 0.5543(13) 0.4457(13) 0.4324(11) 0.097(8) Uiso 1 2 d S . P . .
OB1 O 0.554(5) 0.446(5) 0.638(4) 0.050 Uiso 0.154(11) 2 d S U P . .
Ag1 Ag 0.0000 0.0000 0.5796(8) 0.085(5) Uiso 0.354(15) 6 d S . . . .
Ag2 Ag 0.6667 0.3333 0.3797(13) 0.073(13) Uiso 0.18(2) 6 d S . . . .
Ag2B Ag 0.6667 0.3333 0.4235(12) 0.071(12) Uiso 0.172(18) 6 d S . . . .
Ag2C Ag 0.0000 0.0000 0.515(4) 0.07(4) Uiso 0.043(16) 6 d S . . . .
Ag4 Ag 0.4967(10) 0.5033(10) 0.5785(11) 0.068(8) Uiso 0.149(14) 2 d S . . . .
Ag4A Ag 0.5119(12) 0.4881(12) 0.5458(14) 0.110(13) Uiso 0.155(17) 2 d S . . . .
Ag5 Ag 0.3513(18) 0.1757(9) 0.7436(8) 0.028(9) Uiso 0.101(14) 2 d S . . . .
Ag5A Ag 0.292(4) 0.146(2) 0.7538(12) 0.150 Uiso 0.194(15) 2 d S U . . .
Ag6 Ag 0.6667 0.3333 0.631(5) 0.060 Uiso 0.030(8) 6 d S U . . .

loop_
_atom_site_aniso_label
_atom_site_aniso_U_11
_atom_site_aniso_U_22
_atom_site_aniso_U_33
_atom_site_aniso_U_23
_atom_site_aniso_U_13
_atom_site_aniso_U_12
T1 0.091(5) 0.084(5) 0.048(3) 0.010(3) 0.016(3) 0.054(4)
T2 0.053(4) 0.056(3) 0.049(3) 0.004(2) 0.001(3) 0.027(4)

loop_
_atom_type_symbol
_atom_type_description
_atom_type_scat_dispersion_real
_atom_type_scat_dispersion_imag
_atom_type_scat_source
Ag Ag -0.8971 1.1015 'International Tables Vol C Tables 4.2.6.8 and 6.1.1.4'
O O 0.0106 0.0060 'International Tables Vol C Tables 4.2.6.8 and 6.1.1.4'
Si Si 0.0817 0.0704 'International Tables Vol C Tables 4.2.6.8 and 6.1.1.4'

loop_
_geom_angle_atom_site_label_1
_geom_angle_atom_site_label_2
_geom_angle_atom_site_label_3
_geom_angle
_geom_angle_site_symmetry_1
_geom_angle_site_symmetry_3
_geom_angle_publ_flag
O1 T1 O3 113.8(10) . . ?
O1 T1 O2 109.0(13) . . ?
O3 T1 O2 112.8(13) . . ?
O1 T1 O4 107.0(10) . . ?
O3 T1 O4 101.2(11) . . ?
O2 T1 O4 112.8(12) . . ?
O1 T1 Ag5 67.1(8) . 15_554 ?
O3 T1 Ag5 119.3(10) . 15_554 ?
O2 T1 Ag5 44.0(10) . 15_554 ?
O4 T1 Ag5 138.2(9) . 15_554 ?
O11 T11 O33 106.9(13) 8 . ?
O11 T11 O4 111.7(10) 8 . ?
O33 T11 O4 110.4(13) . . ?
O11 T11 O22 113.1(11) 8 . ?
O33 T11 O22 100.1(14) . . ?
O4 T11 O22 113.9(11) . . ?
O11 T11 T11B 68.3(13) 8 . ?
O33 T11 T11B 90.5(16) . . ?
O4 T11 T11B 56.6(14) . . ?
O22 T11 T11B 168.1(15) . . ?
OB1 T11B O4 129(4) . . ?
OB1 T11B T11 162(4) . . ?
O4 T11B T11 55.0(12) . . ?
OB1 T11B O11 114(4) . 8 ?
O4 T11B O11 94.8(18) . 8 ?
T11 T11B O11 49.1(10) . 8 ?
OB1 T11B Ag4 55(4) . . ?
O4 T11B Ag4 75.8(15) . . ?
T11 T11B Ag4 120.2(18) . . ?
O11 T11B Ag4 113.7(19) 8 . ?
OB1 T11B Ag4A 61(4) . . ?
O4 T11B Ag4A 68.6(14) . . ?
T11 T11B Ag4A 120.7(17) . . ?
O11 T11B Ag4A 128.5(19) 8 . ?
Ag4 T11B Ag4A 17.1(7) . . ?
O11 T2 O1 113.3(7) . . ?
O11 T2 O5 120.9(12) . . ?
O1 T2 O5 106.2(12) . . ?
O11 T2 O55 115.7(12) . . ?
O1 T2 O55 99.6(12) . . ?
O5 T2 O55 98.1(11) . . ?
T1 O1 T2 164.0(14) . . ?
T2 O11 T11 165.9(13) . 15_554 ?
T2 O11 T11B 129.1(16) . 15_554 ?
T11 O11 T11B 62.6(13) 15_554 15_554 ?
T1 O2 T1 149.1(19) . 5 ?
T1 O2 Ag5 104.3(9) . 15_554 ?
T1 O2 Ag5 104.3(9) 5 15_554 ?
T1 O2 Ag5A 105.4(10) . 15_554 ?
T1 O2 Ag5A 105.4(10) 5 15_554 ?
Ag5 O2 Ag5A 18.2(9) 15_554 15_554 ?
T11 O22 T11 132.9(17) 5 . ?
T11 O22 Ag1 110.7(8) 5 . ?
T11 O22 Ag1 110.7(8) . . ?
T1 O3 T1 140.3(16) 6 . ?
T1 O3 Ag2C 106.1(10) 6 . ?
T1 O3 Ag2C 106.1(10) . . ?
T1 O3 Ag1 109.8(8) 6 . ?
T1 O3 Ag1 109.8(8) . . ?
Ag2C O3 Ag1 36(2) . . ?
T11 O33 T11 155(2) 6 . ?
T11 O33 Ag5 102.0(10) 6 . ?
T11 O33 Ag5 102.0(10) . . ?
T11 O33 Ag5A 102.3(10) 6 . ?
T11 O33 Ag5A 102.3(10) . . ?
Ag5 O33 Ag5A 17.0(9) . . ?
T11 O4 T1 120.4(8) . . ?
T11 O4 T11B 68.4(15) . . ?
T1 O4 T11B 155(2) . . ?
T11 O4 Ag4 120.1(12) . . ?
T1 O4 Ag4 118.7(10) . . ?
T11B O4 Ag4 62.8(14) . . ?
T2 O5 T2 148(2) . 6 ?
T2 O5 Ag2B 104.2(10) . . ?
T2 O5 Ag2B 104.2(10) 6 . ?
T2 O5 Ag2 106.2(10) . . ?
T2 O5 Ag2 106.2(10) 6 . ?
Ag2B O5 Ag2 25.4(9) . . ?
T2 O55 T2 140.7(17) 4_665 . ?
T2 O55 Ag2B 95.6(10) 4_665 . ?
T2 O55 Ag2B 95.6(10) . . ?
T11B OB1 T11B 154(7) 4_665 . ?
T11B OB1 Ag4 78(4) 4_665 . ?
T11B OB1 Ag4 78(4) . . ?
T11B OB1 Ag4A 81(4) 4_665 . ?
T11B OB1 Ag4A 81(4) . . ?
Ag4 OB1 Ag4A 18.9(14) . . ?
T11B OB1 Ag6 101(4) 4_665 . ?
T11B OB1 Ag6 101(4) . . ?
Ag4 OB1 Ag6 128(6) . . ?
Ag4A OB1 Ag6 109(5) . . ?
Ag2C Ag1 O22 123.4(7) . 3 ?
Ag2C Ag1 O22 123.4(7) . . ?
O22 Ag1 O22 92.5(9) 3 . ?
Ag2C Ag1 O22 123.4(7) . 2 ?
O22 Ag1 O22 92.5(9) 3 2 ?
O22 Ag1 O22 92.5(9) . 2 ?
Ag2C Ag1 O3 61.6(6) . 3 ?
O22 Ag1 O3 84.0(4) 3 3 ?
O22 Ag1 O3 175.0(11) . 3 ?
O22 Ag1 O3 84.0(4) 2 3 ?
Ag2C Ag1 O3 61.6(6) . 2 ?
O22 Ag1 O3 175.0(11) 3 2 ?
O22 Ag1 O3 84.0(4) . 2 ?
O22 Ag1 O3 84.0(4) 2 2 ?
O3 Ag1 O3 99.2(8) 3 2 ?
Ag2C Ag1 O3 61.6(6) . . ?
O22 Ag1 O3 84.0(4) 3 . ?
O22 Ag1 O3 84.0(4) . . ?
O22 Ag1 O3 175.0(11) 2 . ?
O3 Ag1 O3 99.2(8) 3 . ?
O3 Ag1 O3 99.2(8) 2 . ?
Ag2B Ag2 O5 75.7(10) . 3_665 ?
Ag2B Ag2 O5 75.7(10) . . ?
O5 Ag2 O5 114.1(7) 3_665 . ?
Ag2B Ag2 O5 75.7(9) . 2_655 ?
O5 Ag2 O5 114.1(8) 3_665 2_655 ?
O5 Ag2 O5 114.1(7) . 2_655 ?
Ag2 Ag2B O5 78.9(10) . 3_665 ?
Ag2 Ag2B O5 78.9(10) . . ?
O5 Ag2B O5 116.4(6) 3_665 . ?
Ag2 Ag2B O5 78.9(10) . 2_655 ?
O5 Ag2B O5 116.4(6) 3_665 2_655 ?
O5 Ag2B O5 116.4(6) . 2_655 ?
Ag2 Ag2B O55 94.8(9) . 3_665 ?
O5 Ag2B O55 61.78(18) 3_665 3_665 ?
O5 Ag2B O55 173.7(17) . 3_665 ?
O5 Ag2B O55 61.78(18) 2_655 3_665 ?
Ag2 Ag2B O55 94.8(9) . 2_655 ?
O5 Ag2B O55 173.7(17) 3_665 2_655 ?
O5 Ag2B O55 61.78(18) . 2_655 ?
O5 Ag2B O55 61.78(18) 2_655 2_655 ?
O55 Ag2B O55 119.3(3) 3_665 2_655 ?
Ag2 Ag2B O55 94.8(9) . . ?
O5 Ag2B O55 61.78(18) 3_665 . ?
O5 Ag2B O55 61.78(18) . . ?
O5 Ag2B O55 173.7(17) 2_655 . ?
O55 Ag2B O55 119.3(3) 3_665 . ?
O55 Ag2B O55 119.3(3) 2_655 . ?
Ag1 Ag2C O3 83(3) . 3 ?
Ag1 Ag2C O3 83(3) . 2 ?
O3 Ag2C O3 118.4(11) 3 2 ?
Ag1 Ag2C O3 83(3) . . ?
O3 Ag2C O3 118.4(11) 3 . ?
O3 Ag2C O3 118.4(11) 2 . ?
Ag4A Ag4 OB1 114(4) . . ?
Ag4A Ag4 T11B 110.1(19) . 4_665 ?
OB1 Ag4 T11B 46.6(11) . 4_665 ?
Ag4A Ag4 T11B 110.1(19) . . ?
OB1 Ag4 T11B 46.6(11) . . ?
T11B Ag4 T11B 93(2) 4_665 . ?
Ag4A Ag4 O4 88.6(8) . . ?
OB1 Ag4 O4 87.3(7) . . ?
T11B Ag4 O4 133.8(14) 4_665 . ?
T11B Ag4 O4 41.4(10) . . ?
Ag4A Ag4 O4 88.6(8) . 4_665 ?
OB1 Ag4 O4 87.3(7) . 4_665 ?
T11B Ag4 O4 41.4(10) 4_665 4_665 ?
T11B Ag4 O4 133.8(14) . 4_665 ?
O4 Ag4 O4 172.2(13) . 4_665 ?
Ag4 Ag4A OB1 47(3) . . ?
Ag4 Ag4A T11B 52.7(16) . 4_665 ?
OB1 Ag4A T11B 38.3(10) . 4_665 ?
Ag4 Ag4A T11B 52.7(16) . . ?
OB1 Ag4A T11B 38.3(10) . . ?
T11B Ag4A T11B 75.5(18) 4_665 . ?
Ag5A Ag5 O2 84(3) . 8 ?
Ag5A Ag5 O33 82(3) . . ?
O2 Ag5 O33 166.5(16) 8 . ?
Ag5A Ag5 T1 88(2) . 10 ?
O2 Ag5 T1 31.7(2) 8 10 ?
O33 Ag5 T1 147.1(4) . 10 ?
Ag5A Ag5 T1 88(2) . 8 ?
O2 Ag5 T1 31.7(2) 8 8 ?
O33 Ag5 T1 147.1(4) . 8 ?
T1 Ag5 T1 63.0(4) 10 8 ?
Ag5 Ag5A O2 77(3) . 8 ?
Ag5 Ag5A O33 81(3) . . ?
O2 Ag5A O33 158(3) 8 . ?
OB1 Ag6 OB1 119.5(9) . 3_665 ?
OB1 Ag6 OB1 119.5(9) . 2_655 ?
OB1 Ag6 OB1 119.5(9) 3_665 2_655 ?

loop_
_geom_bond_atom_site_label_1
_geom_bond_atom_site_label_2
_geom_bond_distance
_geom_bond_site_symmetry_2
_geom_bond_publ_flag
T1 O1 1.61(2) . ?
T1 O3 1.650(11) . ?
T1 O2 1.680(11) . ?
T1 O4 1.68(2) . ?
T1 Ag5 3.097(15) 15_554 ?
T11 O11 1.61(2) 8 ?
T11 O33 1.611(10) . ?
T11 O4 1.67(2) . ?
T11 O22 1.718(13) . ?
T11 T11B 1.89(4) . ?
T11B OB1 1.69(4) . ?
T11B O4 1.70(4) . ?
T11B O11 1.98(4) 8 ?
T11B Ag4 2.28(4) . ?
T11B Ag4A 2.69(5) . ?
T2 O11 1.59(2) . ?
T2 O1 1.62(2) . ?
T2 O5 1.639(10) . ?
T2 O55 1.675(12) . ?
O11 T11 1.61(2) 15_554 ?
O11 T11B 1.98(4) 15_554 ?
O2 T1 1.680(11) 5 ?
O2 Ag5 2.22(3) 15_554 ?
O2 Ag5A 2.26(4) 15_554 ?
O22 T11 1.718(13) 5 ?
O22 Ag1 2.45(3) . ?
O3 T1 1.650(11) 6 ?
O3 Ag2C 2.29(3) . ?
O3 Ag1 2.58(2) . ?
O33 T11 1.611(10) 6 ?
O33 Ag5 2.41(3) . ?
O33 Ag5A 2.41(4) . ?
O4 Ag4 2.489(12) . ?
O5 T2 1.639(10) 6 ?
O5 Ag2B 2.34(3) . ?
O5 Ag2 2.37(3) . ?
O55 T2 1.675(12) 4_665 ?
O55 Ag2B 2.53(3) . ?
OB1 T11B 1.69(4) 4_665 ?
OB1 Ag4 1.91(10) . ?
OB1 Ag4A 2.38(10) . ?
OB1 Ag6 2.53(10) . ?
Ag1 Ag2C 1.52(10) . ?
Ag1 O22 2.45(3) 3 ?
Ag1 O22 2.45(3) 2 ?
Ag1 O3 2.58(2) 3 ?
Ag1 O3 2.58(2) 2 ?
Ag2 Ag2B 1.04(3) . ?
Ag2 O5 2.37(3) 3_665 ?
Ag2 O5 2.37(3) 2_655 ?
Ag2B O5 2.34(3) 3_665 ?
Ag2B O5 2.34(3) 2_655 ?
Ag2B O55 2.53(3) 3_665 ?
Ag2B O55 2.53(3) 2_655 ?
Ag2C O3 2.29(3) 3 ?
Ag2C O3 2.29(3) 2 ?
Ag4 Ag4A 0.85(3) . ?
Ag4 T11B 2.28(4) 4_665 ?
Ag4 O4 2.489(13) 4_665 ?
Ag4A T11B 2.69(5) 4_665 ?
Ag5 Ag5A 0.71(4) . ?
Ag5 O2 2.22(3) 8 ?
Ag5 T1 3.097(15) 10 ?
Ag5 T1 3.097(15) 8 ?
Ag5A O2 2.26(4) 8 ?
Ag6 OB1 2.53(11) 3_665 ?
Ag6 OB1 2.53(11) 2_655 ?
